data_7700018
loop_
_publ_author_name
'Chen, Yilin'
'Jiang, Wenjun'
'Li, Bin'
'Fu, Gang'
'Chen, Shimin'
'Zhu, Hongping'

_publ_section_title
;
 Reaction of an N/Al FLP-based aluminum hydride toward alkynes:
 deprotonated alumination versus hydroalumination with regioselective
 cis-addition character.
;
_journal_issue 25
_journal_name_full 'Dalton transactions (Cambridge, England : 2003)'
_journal_page_first 9152
_journal_page_last 9160
_journal_paper_doi 10.1039/c9dt00903e
_journal_volume 48
_journal_year 2019
_chemical_formula_sum 'C47 H58 Al N P2 Si2'
_chemical_formula_weight 782.04
_space_group_crystal_system monoclinic
_space_group_IT_number 14
_space_group_name_Hall '-P 2ybc'
_space_group_name_H-M_alt 'P 1 21/c 1'
_symmetry_space_group_name_Hall '-P 2ybc'
_symmetry_space_group_name_H-M 'P 1 21/c 1'
_atom_sites_solution_hydrogens geom
_atom_sites_solution_primary direct
_atom_sites_solution_secondary difmap
_audit_creation_method SHELXL-2014/7
_audit_update_record
;
2019-05-13 deposited with the CCDC.    2019-05-14 downloaded from the CCDC.
;
_cell_angle_alpha 90
_cell_angle_beta 98.930(9)
_cell_angle_gamma 90
_cell_formula_units_Z 4
_cell_length_a 11.3543(14)
_cell_length_b 17.4839(10)
_cell_length_c 22.6998(19)
_cell_measurement_reflns_used 2794
_cell_measurement_temperature 173(2)
_cell_measurement_theta_max 23.9540
_cell_measurement_theta_min 2.4870
_cell_volume 4451.7(7)
_computing_cell_refinement 'CrysAlisPro 1.171.38.43 (Rigaku OD, 2015)'
_computing_data_collection 'CrysAlisPro 1.171.38.43 (Rigaku OD, 2015)'
_computing_data_reduction 'CrysAlisPro 1.171.38.43 (Rigaku OD, 2015)'
_computing_molecular_graphics 'Bruker SHELXTL'
_computing_publication_material 'Bruker SHELXTL'
_computing_structure_refinement 'SHELXL-2014/7 (Sheldrick, 2014)'
_computing_structure_solution 'SHELXS-97 (Sheldrick, 1990)'
_diffrn_ambient_temperature 173(2)
_diffrn_detector_area_resol_mean 16.1903
_diffrn_measured_fraction_theta_full 0.999
_diffrn_measured_fraction_theta_max 0.986
_diffrn_measurement_device_type 'Xcalibur, Sapphire3, Gemini ultra'
_diffrn_measurement_method '\w scans'
_diffrn_radiation_type MoK\a
_diffrn_radiation_wavelength 0.71073
_diffrn_reflns_av_R_equivalents 0.0515
_diffrn_reflns_av_unetI/netI 0.0866
_diffrn_reflns_Laue_measured_fraction_full 0.999
_diffrn_reflns_Laue_measured_fraction_max 0.986
_diffrn_reflns_limit_h_max 14
_diffrn_reflns_limit_h_min -10
_diffrn_reflns_limit_k_max 23
_diffrn_reflns_limit_k_min -18
_diffrn_reflns_limit_l_max 27
_diffrn_reflns_limit_l_min -29
_diffrn_reflns_number 21386
_diffrn_reflns_point_group_measured_fraction_full 0.999
_diffrn_reflns_point_group_measured_fraction_max 0.986
_diffrn_reflns_theta_full 25.242
_diffrn_reflns_theta_max 28.000
_diffrn_reflns_theta_min 2.157
_diffrn_source 'fine-focus sealed tube'
_exptl_absorpt_coefficient_mu 0.204
_exptl_absorpt_correction_T_max 0.9604
_exptl_absorpt_correction_T_min 0.9452
_exptl_absorpt_correction_type multi-scan
_exptl_absorpt_process_details
'CrysAlisPro 1.171.38.43 (Rigaku Oxford Diffraction, 2015) Empirical absorption correction using spherical harmonics, implemented in SCALE3 ABSPACK scaling algorithm.'
_exptl_crystal_colour colorless
_exptl_crystal_density_diffrn 1.167
_exptl_crystal_density_meas ?
_exptl_crystal_density_method 'not measured'
_exptl_crystal_description block
_exptl_crystal_F_000 1672
_exptl_crystal_size_max 0.280
_exptl_crystal_size_mid 0.260
_exptl_crystal_size_min 0.200
_refine_diff_density_max 0.659
_refine_diff_density_min -0.425
_refine_diff_density_rms 0.054
_refine_ls_extinction_method none
_refine_ls_goodness_of_fit_ref 1.028
_refine_ls_hydrogen_treatment constr.
_refine_ls_matrix_type full
_refine_ls_number_parameters 494
_refine_ls_number_reflns 10582
_refine_ls_number_restraints 3
_refine_ls_restrained_S_all 1.029
_refine_ls_R_factor_all 0.1181
_refine_ls_R_factor_gt 0.0700
_refine_ls_shift/su_max 0.001
_refine_ls_shift/su_mean 0.000
_refine_ls_structure_factor_coef Fsqd
_refine_ls_weighting_details 'w=1/[\s^2^(Fo^2^)+(0.0508P)^2^+0.8882P] where P=(Fo^2^+2Fc^2^)/3'
_refine_ls_weighting_scheme calc
_refine_ls_wR_factor_gt 0.1296
_refine_ls_wR_factor_ref 0.1461
_reflns_Friedel_coverage 0.000
_reflns_number_gt 6821
_reflns_number_total 10582
_reflns_threshold_expression 'I > 2\s(I)'
_cod_data_source_file c9dt00903e2.cif
_cod_data_source_block cyl-180110
_cod_depositor_comments
;
The following automatic conversions were performed:

'_exptl_crystal_density_meas' value 'not measured' was changed to '?'
- the value is perceived as not measured.

Automatic conversion script
Id: cif_fix_values 4973 2017-02-22 13:04:09Z antanas 

 Adding full bibliography for 7700016--7700019.cif.
;
_cod_database_code 7700018
_shelx_shelxl_version_number 2014/7
_shelx_space_group_comment
;
The symmetry employed for this shelxl refinement is uniquely defined
by the following loop, which should always be used as a source of
symmetry information in preference to the above space-group names.
They are only intended as comments.
;
_shelx_estimated_absorpt_t_min 0.945
_shelx_estimated_absorpt_t_max 0.960

loop_
_space_group_symop_operation_xyz
'x, y, z'
'-x, y+1/2, -z+1/2'
'-x, -y, -z'
'x, -y-1/2, z-1/2'

loop_
_atom_site_label
_atom_site_type_symbol
_atom_site_fract_x
_atom_site_fract_y
_atom_site_fract_z
_atom_site_U_iso_or_equiv
_atom_site_adp_type
_atom_site_occupancy
_atom_site_site_symmetry_order
_atom_site_calc_flag
_atom_site_refinement_flags_posn
_atom_site_refinement_flags_adp
P1 P -0.02148(8) 0.67170(4) -0.21171(3) 0.0393(2) Uani 1 1 d . .
P2 P 0.42948(7) 0.78458(4) 0.08242(4) 0.03677(19) Uani 1 1 d . .
Al1 Al 0.04370(7) 0.73835(4) -0.00572(4) 0.02755(19) Uani 1 1 d . .
Si2 Si 0.29427(7) 0.63744(4) -0.00583(4) 0.03153(18) Uani 1 1 d . .
H2 H 0.201(2) 0.5902(13) -0.0359(11) 0.029(7) Uiso 1 1 d . .
N1 N -0.09522(18) 0.69551(11) 0.04066(10) 0.0272(5) Uani 1 1 d . .
C1 C -0.0304(2) 0.82275(14) 0.03157(12) 0.0299(6) Uani 1 1 d . .
C2 C -0.0347(3) 0.90151(15) 0.04098(13) 0.0385(7) Uani 1 1 d . .
H2A H 0.0183 0.9341 0.0242 0.046 Uiso 1 1 calc R U
C3 C -0.1141(3) 0.93255(15) 0.07398(14) 0.0437(8) Uani 1 1 d . .
H3A H -0.1156 0.9863 0.0799 0.052 Uiso 1 1 calc R U
C4 C -0.1918(3) 0.88625(16) 0.09858(15) 0.0460(8) Uani 1 1 d . .
H4A H -0.2467 0.9084 0.1212 0.055 Uiso 1 1 calc R U
C5 C -0.1907(3) 0.80822(15) 0.09072(14) 0.0404(7) Uani 1 1 d . .
H5A H -0.2436 0.7760 0.1079 0.048 Uiso 1 1 calc R U
C6 C -0.1096(2) 0.77781(13) 0.05665(12) 0.0305(6) Uani 1 1 d . .
C7 C -0.0526(2) 0.64532(14) 0.09648(12) 0.0300(6) Uani 1 1 d . .
C8 C -0.1566(2) 0.62134(15) 0.12811(13) 0.0359(7) Uani 1 1 d . .
H8A H -0.1271 0.5838 0.1596 0.043 Uiso 1 1 calc R U
H8B H -0.1850 0.6668 0.1479 0.043 Uiso 1 1 calc R U
C9 C -0.2612(3) 0.58653(15) 0.08725(13) 0.0384(7) Uani 1 1 d . .
H9A H -0.2368 0.5371 0.0716 0.046 Uiso 1 1 calc R U
H9B H -0.3271 0.5765 0.1101 0.046 Uiso 1 1 calc R U
C10 C -0.3042(2) 0.63971(15) 0.03586(13) 0.0366(7) Uani 1 1 d . .
H10A H -0.3381 0.6861 0.0517 0.044 Uiso 1 1 calc R U
H10B H -0.3692 0.6141 0.0088 0.044 Uiso 1 1 calc R U
C11 C -0.2074(2) 0.66394(14) -0.00033(12) 0.0316(6) Uani 1 1 d . .
C12 C 0.0368(3) 0.69020(16) 0.14119(13) 0.0374(7) Uani 1 1 d . .
H12A H -0.0032 0.7344 0.1558 0.056 Uiso 1 1 calc R U
H12B H 0.1028 0.7079 0.1215 0.056 Uiso 1 1 calc R U
H12C H 0.0679 0.6570 0.1748 0.056 Uiso 1 1 calc R U
C13 C 0.0129(2) 0.57472(14) 0.07780(13) 0.0357(7) Uani 1 1 d . .
H13A H 0.0662 0.5901 0.0498 0.054 Uiso 1 1 calc R U
H13B H -0.0454 0.5376 0.0585 0.054 Uiso 1 1 calc R U
H13C H 0.0597 0.5514 0.1131 0.054 Uiso 1 1 calc R U
C14 C -0.1720(3) 0.59516(14) -0.03606(13) 0.0368(7) Uani 1 1 d . .
H14A H -0.2284 0.5902 -0.0732 0.055 Uiso 1 1 calc R U
H14B H -0.1737 0.5484 -0.0124 0.055 Uiso 1 1 calc R U
H14C H -0.0915 0.6030 -0.0454 0.055 Uiso 1 1 calc R U
C15 C -0.2578(2) 0.72611(15) -0.04475(13) 0.0397(7) Uani 1 1 d . .
H15A H -0.2829 0.7701 -0.0230 0.059 Uiso 1 1 calc R U
H15B H -0.3264 0.7058 -0.0717 0.059 Uiso 1 1 calc R U
H15C H -0.1962 0.7422 -0.0680 0.059 Uiso 1 1 calc R U
C16 C 0.0216(2) 0.73387(14) -0.09457(12) 0.0324(6) Uani 1 1 d . .
C17 C 0.0130(2) 0.67181(15) -0.12987(12) 0.0328(6) Uani 1 1 d . .
H17A H 0.0259 0.6235 -0.1108 0.039 Uiso 1 1 calc R U
Si1 Si 0.02529(10) 0.83275(5) -0.12596(5) 0.0587(3) Uani 1 1 d D .
H1 H 0.061(3) 0.8843(17) -0.0762(13) 0.089(12) Uiso 1 1 d D .
C18 C 0.1429(5) 0.8475(2) -0.1711(2) 0.1109(19) Uani 1 1 d D .
H18A H 0.1413 0.9007 -0.1847 0.166 Uiso 1 1 calc R U
H18B H 0.1301 0.8133 -0.2057 0.166 Uiso 1 1 calc R U
H18C H 0.2204 0.8365 -0.1471 0.166 Uiso 1 1 calc R U
C19 C -0.1172(5) 0.8645(3) -0.1645(3) 0.173(3) Uani 1 1 d D .
H19A H -0.1051 0.9060 -0.1920 0.259 Uiso 1 1 calc R U
H19B H -0.1660 0.8830 -0.1354 0.259 Uiso 1 1 calc R U
H19C H -0.1579 0.8218 -0.1870 0.259 Uiso 1 1 calc R U
C20 C 0.0956(3) 0.61131(15) -0.23318(13) 0.0380(7) Uani 1 1 d . .
C21 C 0.0953(3) 0.59803(16) -0.29439(13) 0.0442(8) Uani 1 1 d . .
H21A H 0.0316 0.6171 -0.3227 0.053 Uiso 1 1 calc R U
C22 C 0.1861(3) 0.55787(17) -0.31365(15) 0.0509(9) Uani 1 1 d . .
H22A H 0.1833 0.5483 -0.3550 0.061 Uiso 1 1 calc R U
C23 C 0.2811(3) 0.53137(18) -0.27374(16) 0.0515(9) Uani 1 1 d . .
H23A H 0.3443 0.5044 -0.2875 0.062 Uiso 1 1 calc R U
C24 C 0.2839(3) 0.54427(18) -0.21354(16) 0.0533(9) Uani 1 1 d . .
H24A H 0.3493 0.5262 -0.1858 0.064 Uiso 1 1 calc R U
C25 C 0.1914(3) 0.58365(17) -0.19321(14) 0.0462(8) Uani 1 1 d . .
H25A H 0.1938 0.5917 -0.1516 0.055 Uiso 1 1 calc R U
C26 C -0.1504(3) 0.60699(16) -0.21670(12) 0.0377(7) Uani 1 1 d . .
C27 C -0.2591(3) 0.64029(19) -0.21008(15) 0.0525(8) Uani 1 1 d . .
H27A H -0.2645 0.6944 -0.2074 0.063 Uiso 1 1 calc R U
C28 C -0.3598(3) 0.5962(2) -0.20734(16) 0.0572(9) Uani 1 1 d . .
H28A H -0.4328 0.6200 -0.2023 0.069 Uiso 1 1 calc R U
C29 C -0.3538(3) 0.5189(2) -0.21185(14) 0.0512(8) Uani 1 1 d . .
H29A H -0.4222 0.4885 -0.2094 0.061 Uiso 1 1 calc R U
C30 C -0.2480(3) 0.48450(18) -0.22005(14) 0.0482(8) Uani 1 1 d . .
H30A H -0.2445 0.4305 -0.2242 0.058 Uiso 1 1 calc R U
C31 C -0.1470(3) 0.52826(16) -0.22222(13) 0.0424(7) Uani 1 1 d . .
H31A H -0.0746 0.5039 -0.2276 0.051 Uiso 1 1 calc R U
C32 C 0.2133(2) 0.71701(14) 0.02510(12) 0.0298(6) Uani 1 1 d . .
C33 C 0.2683(2) 0.77316(15) 0.05919(13) 0.0357(7) Uani 1 1 d . .
H33A H 0.2186 0.8109 0.0727 0.043 Uiso 1 1 calc R U
C34 C 0.3854(3) 0.57825(16) 0.05276(14) 0.0415(7) Uani 1 1 d . .
H34A H 0.3361 0.5623 0.0824 0.062 Uiso 1 1 calc R U
H34B H 0.4531 0.6085 0.0723 0.062 Uiso 1 1 calc R U
H34C H 0.4150 0.5329 0.0343 0.062 Uiso 1 1 calc R U
C35 C 0.3842(3) 0.67186(18) -0.06258(14) 0.0481(8) Uani 1 1 d . .
H35A H 0.3325 0.6998 -0.0940 0.072 Uiso 1 1 calc R U
H35B H 0.4198 0.6280 -0.0801 0.072 Uiso 1 1 calc R U
H35C H 0.4474 0.7059 -0.0435 0.072 Uiso 1 1 calc R U
C36 C 0.4476(3) 0.75499(14) 0.16102(13) 0.0354(7) Uani 1 1 d . .
C37 C 0.5432(3) 0.70813(17) 0.18256(16) 0.0510(9) Uani 1 1 d . .
H37A H 0.5989 0.6941 0.1572 0.061 Uiso 1 1 calc R U
C38 C 0.5581(4) 0.6816(2) 0.2411(2) 0.0700(12) Uani 1 1 d . .
H38A H 0.6230 0.6487 0.2552 0.084 Uiso 1 1 calc R U
C39 C 0.4801(4) 0.7025(2) 0.27838(18) 0.0728(12) Uani 1 1 d . .
H39A H 0.4915 0.6849 0.3185 0.087 Uiso 1 1 calc R U
C40 C 0.3851(4) 0.7490(2) 0.25769(18) 0.0674(11) Uani 1 1 d . .
H40A H 0.3305 0.7636 0.2835 0.081 Uiso 1 1 calc R U
C41 C 0.3690(3) 0.77453(16) 0.19966(15) 0.0488(8) Uani 1 1 d . .
H41A H 0.3026 0.8062 0.1857 0.059 Uiso 1 1 calc R U
C42 C 0.4358(2) 0.88897(16) 0.08771(13) 0.0364(7) Uani 1 1 d . .
C43 C 0.3705(3) 0.93315(19) 0.04285(16) 0.0627(10) Uani 1 1 d . .
H43A H 0.3184 0.9086 0.0118 0.075 Uiso 1 1 calc R U
C44 C 0.3804(4) 1.0115(2) 0.04284(18) 0.0802(13) Uani 1 1 d . .
H44A H 0.3342 1.0406 0.0123 0.096 Uiso 1 1 calc R U
C45 C 0.4568(3) 1.04795(19) 0.08692(17) 0.0619(10) Uani 1 1 d . .
H45A H 0.4642 1.1021 0.0866 0.074 Uiso 1 1 calc R U
C46 C 0.5218(3) 1.00607(17) 0.13111(14) 0.0457(8) Uani 1 1 d . .
H46A H 0.5747 1.0312 0.1616 0.055 Uiso 1 1 calc R U
C47 C 0.5114(2) 0.92719(16) 0.13191(13) 0.0367(7) Uani 1 1 d . .
H47A H 0.5566 0.8988 0.1632 0.044 Uiso 1 1 calc R U

loop_
_atom_site_aniso_label
_atom_site_aniso_U_11
_atom_site_aniso_U_22
_atom_site_aniso_U_33
_atom_site_aniso_U_23
_atom_site_aniso_U_13
_atom_site_aniso_U_12
P1 0.0526(5) 0.0347(4) 0.0285(4) 0.0050(3) 0.0001(3) -0.0008(4)
P2 0.0261(4) 0.0446(4) 0.0386(4) -0.0147(4) 0.0020(3) -0.0038(3)
Al1 0.0252(4) 0.0241(4) 0.0318(4) -0.0026(3) -0.0005(3) -0.0015(3)
Si2 0.0262(4) 0.0340(4) 0.0334(4) -0.0065(3) 0.0017(3) -0.0009(3)
N1 0.0249(12) 0.0221(10) 0.0338(13) -0.0020(9) 0.0016(10) 0.0011(9)
C1 0.0274(14) 0.0247(13) 0.0344(15) -0.0008(11) -0.0052(12) -0.0004(11)
C2 0.0461(18) 0.0263(14) 0.0413(17) 0.0010(13) 0.0012(14) 0.0001(13)
C3 0.052(2) 0.0226(14) 0.053(2) -0.0067(13) -0.0027(16) 0.0073(13)
C4 0.0427(19) 0.0357(16) 0.060(2) -0.0115(15) 0.0091(16) 0.0105(14)
C5 0.0356(17) 0.0326(15) 0.054(2) -0.0061(14) 0.0098(14) 0.0039(13)
C6 0.0285(14) 0.0235(13) 0.0367(15) -0.0041(12) -0.0033(12) 0.0027(11)
C7 0.0298(15) 0.0270(13) 0.0327(15) 0.0017(11) 0.0029(12) 0.0030(11)
C8 0.0363(16) 0.0342(15) 0.0387(17) 0.0016(13) 0.0110(13) 0.0022(12)
C9 0.0330(16) 0.0361(15) 0.0483(19) -0.0030(14) 0.0133(14) -0.0025(13)
C10 0.0243(14) 0.0353(14) 0.0508(19) -0.0055(14) 0.0079(13) -0.0035(12)
C11 0.0252(14) 0.0299(13) 0.0382(16) -0.0044(12) 0.0000(12) -0.0023(11)
C12 0.0360(16) 0.0398(15) 0.0345(16) -0.0019(13) 0.0002(13) 0.0000(13)
C13 0.0341(16) 0.0308(14) 0.0420(17) 0.0032(13) 0.0052(13) 0.0070(12)
C14 0.0357(16) 0.0338(15) 0.0407(17) -0.0057(13) 0.0058(13) -0.0084(12)
C15 0.0272(15) 0.0433(16) 0.0451(18) 0.0034(14) -0.0052(13) -0.0009(13)
C16 0.0297(15) 0.0326(14) 0.0338(15) 0.0006(12) 0.0013(12) -0.0050(12)
C17 0.0366(16) 0.0334(14) 0.0270(14) 0.0070(12) 0.0005(12) -0.0002(12)
Si1 0.0876(8) 0.0319(5) 0.0571(6) 0.0033(4) 0.0132(6) -0.0142(5)
C18 0.172(5) 0.083(3) 0.091(4) 0.012(3) 0.061(4) -0.037(3)
C19 0.129(5) 0.060(3) 0.313(10) 0.079(4) -0.015(5) 0.035(3)
C20 0.0468(18) 0.0342(15) 0.0325(16) 0.0043(13) 0.0050(14) -0.0106(13)
C21 0.063(2) 0.0353(16) 0.0335(17) 0.0009(13) 0.0052(15) -0.0077(15)
C22 0.076(3) 0.0406(17) 0.0393(19) -0.0029(15) 0.0200(18) -0.0142(17)
C23 0.056(2) 0.0453(18) 0.059(2) 0.0002(17) 0.0279(19) -0.0081(16)
C24 0.048(2) 0.060(2) 0.053(2) 0.0058(17) 0.0113(17) -0.0015(17)
C25 0.046(2) 0.0560(19) 0.0370(18) 0.0011(15) 0.0070(15) -0.0065(16)
C26 0.0456(18) 0.0426(16) 0.0219(14) 0.0011(12) -0.0048(13) 0.0026(14)
C27 0.054(2) 0.0522(19) 0.046(2) -0.0068(16) -0.0088(16) 0.0098(17)
C28 0.0359(19) 0.071(2) 0.059(2) -0.0110(19) -0.0084(16) 0.0097(17)
C29 0.0397(19) 0.071(2) 0.0388(19) 0.0012(17) -0.0059(15) -0.0074(17)
C30 0.048(2) 0.0453(18) 0.048(2) -0.0013(15) -0.0010(16) -0.0026(15)
C31 0.0403(18) 0.0441(17) 0.0409(18) 0.0000(14) 0.0004(14) 0.0044(14)
C32 0.0273(14) 0.0299(13) 0.0319(15) 0.0006(12) 0.0032(12) -0.0021(11)
C33 0.0255(14) 0.0376(15) 0.0427(17) -0.0110(13) 0.0013(13) -0.0003(12)
C34 0.0340(17) 0.0386(15) 0.0498(19) -0.0027(14) 0.0003(14) 0.0022(13)
C35 0.0426(19) 0.065(2) 0.0372(18) -0.0065(16) 0.0075(14) -0.0055(16)
C36 0.0325(16) 0.0286(14) 0.0430(17) -0.0069(13) -0.0006(13) -0.0013(12)
C37 0.0417(19) 0.0446(18) 0.062(2) -0.0101(17) -0.0071(16) 0.0069(15)
C38 0.074(3) 0.046(2) 0.079(3) 0.005(2) -0.020(2) 0.0054(19)
C39 0.111(4) 0.047(2) 0.056(3) 0.0111(19) 0.000(3) -0.019(2)
C40 0.101(3) 0.051(2) 0.055(2) 0.0029(19) 0.027(2) -0.004(2)
C41 0.054(2) 0.0398(17) 0.055(2) -0.0023(16) 0.0147(17) 0.0070(15)
C42 0.0307(15) 0.0465(16) 0.0321(16) -0.0046(13) 0.0048(12) -0.0080(13)
C43 0.072(3) 0.060(2) 0.046(2) 0.0071(17) -0.0204(18) -0.0233(19)
C44 0.096(3) 0.063(2) 0.067(3) 0.022(2) -0.032(2) -0.017(2)
C45 0.077(3) 0.0439(19) 0.060(2) 0.0055(17) -0.004(2) -0.0140(18)
C46 0.048(2) 0.0449(18) 0.0414(19) -0.0072(15) -0.0002(15) -0.0082(15)
C47 0.0330(16) 0.0449(16) 0.0311(15) -0.0052(13) 0.0013(12) -0.0025(13)

loop_
_atom_type_symbol
_atom_type_description
_atom_type_scat_dispersion_real
_atom_type_scat_dispersion_imag
_atom_type_scat_source
C C 0.0033 0.0016 'International Tables Vol C Tables 4.2.6.8 and 6.1.1.4'
H H 0.0000 0.0000 'International Tables Vol C Tables 4.2.6.8 and 6.1.1.4'
N N 0.0061 0.0033 'International Tables Vol C Tables 4.2.6.8 and 6.1.1.4'
Al Al 0.0645 0.0514 'International Tables Vol C Tables 4.2.6.8 and 6.1.1.4'
Si Si 0.0817 0.0704 'International Tables Vol C Tables 4.2.6.8 and 6.1.1.4'
P P 0.1023 0.0942 'International Tables Vol C Tables 4.2.6.8 and 6.1.1.4'

loop_
_geom_angle_atom_site_label_1
_geom_angle_atom_site_label_2
_geom_angle_atom_site_label_3
_geom_angle
C20 P1 C17 102.79(13)
C20 P1 C26 103.51(13)
C17 P1 C26 96.05(12)
C42 P2 C33 98.91(13)
C42 P2 C36 102.70(12)
C33 P2 C36 101.82(13)
C1 Al1 C32 116.72(11)
C1 Al1 C16 118.19(11)
C32 Al1 C16 108.20(12)
C1 Al1 N1 69.82(9)
C32 Al1 N1 120.39(10)
C16 Al1 N1 119.49(10)
C35 Si2 C32 112.00(13)
C35 Si2 C34 111.65(14)
C32 Si2 C34 113.37(13)
C35 Si2 H2 107.6(10)
C32 Si2 H2 103.7(9)
C34 Si2 H2 108.0(9)
C6 N1 C7 112.09(19)
C6 N1 C11 112.02(18)
C7 N1 C11 114.14(18)
C6 N1 Al1 84.31(14)
C7 N1 Al1 115.71(15)
C11 N1 Al1 115.02(16)
C6 C1 C2 117.2(3)
C6 C1 Al1 95.77(16)
C2 C1 Al1 147.0(2)
C3 C2 C1 121.0(3)
C3 C2 H2A 119.5
C1 C2 H2A 119.5
C2 C3 C4 120.4(3)
C2 C3 H3A 119.8
C4 C3 H3A 119.8
C5 C4 C3 120.7(3)
C5 C4 H4A 119.6
C3 C4 H4A 119.6
C4 C5 C6 118.0(3)
C4 C5 H5A 121.0
C6 C5 H5A 121.0
C1 C6 C5 122.6(2)
C1 C6 N1 110.1(2)
C5 C6 N1 127.3(2)
C8 C7 C13 110.6(2)
C8 C7 C12 108.0(2)
C13 C7 C12 107.2(2)
C8 C7 N1 111.8(2)
C13 C7 N1 109.4(2)
C12 C7 N1 109.9(2)
C9 C8 C7 114.2(2)
C9 C8 H8A 108.7
C7 C8 H8A 108.7
C9 C8 H8B 108.7
C7 C8 H8B 108.7
H8A C8 H8B 107.6
C10 C9 C8 110.7(2)
C10 C9 H9A 109.5
C8 C9 H9A 109.5
C10 C9 H9B 109.5
C8 C9 H9B 109.5
H9A C9 H9B 108.1
C9 C10 C11 114.3(2)
C9 C10 H10A 108.7
C11 C10 H10A 108.7
C9 C10 H10B 108.7
C11 C10 H10B 108.7
H10A C10 H10B 107.6
C10 C11 C15 108.9(2)
C10 C11 C14 109.6(2)
C15 C11 C14 108.0(2)
C10 C11 N1 111.5(2)
C15 C11 N1 109.19(19)
C14 C11 N1 109.6(2)
C7 C12 H12A 109.5
C7 C12 H12B 109.5
H12A C12 H12B 109.5
C7 C12 H12C 109.5
H12A C12 H12C 109.5
H12B C12 H12C 109.5
C7 C13 H13A 109.5
C7 C13 H13B 109.5
H13A C13 H13B 109.5
C7 C13 H13C 109.5
H13A C13 H13C 109.5
H13B C13 H13C 109.5
C11 C14 H14A 109.5
C11 C14 H14B 109.5
H14A C14 H14B 109.5
C11 C14 H14C 109.5
H14A C14 H14C 109.5
H14B C14 H14C 109.5
C11 C15 H15A 109.5
C11 C15 H15B 109.5
H15A C15 H15B 109.5
C11 C15 H15C 109.5
H15A C15 H15C 109.5
H15B C15 H15C 109.5
C17 C16 Si1 121.5(2)
C17 C16 Al1 128.4(2)
Si1 C16 Al1 109.98(13)
C16 C17 P1 126.0(2)
C16 C17 H17A 117.0
P1 C17 H17A 117.0
C19 Si1 C18 111.3(3)
C19 Si1 C16 113.44(19)
C18 Si1 C16 113.94(18)
C19 Si1 H1 107.8(14)
C18 Si1 H1 102.1(14)
C16 Si1 H1 107.3(14)
Si1 C18 H18A 109.5
Si1 C18 H18B 109.5
H18A C18 H18B 109.5
Si1 C18 H18C 109.5
H18A C18 H18C 109.5
H18B C18 H18C 109.5
Si1 C19 H19A 109.5
Si1 C19 H19B 109.5
H19A C19 H19B 109.5
Si1 C19 H19C 109.5
H19A C19 H19C 109.5
H19B C19 H19C 109.5
C25 C20 C21 117.9(3)
C25 C20 P1 123.8(2)
C21 C20 P1 118.0(2)
C22 C21 C20 120.8(3)
C22 C21 H21A 119.6
C20 C21 H21A 119.6
C21 C22 C23 120.9(3)
C21 C22 H22A 119.6
C23 C22 H22A 119.6
C22 C23 C24 119.4(3)
C22 C23 H23A 120.3
C24 C23 H23A 120.3
C23 C24 C25 120.4(3)
C23 C24 H24A 119.8
C25 C24 H24A 119.8
C20 C25 C24 120.6(3)
C20 C25 H25A 119.7
C24 C25 H25A 119.7
C31 C26 C27 117.6(3)
C31 C26 P1 125.8(2)
C27 C26 P1 116.5(2)
C28 C27 C26 121.5(3)
C28 C27 H27A 119.3
C26 C27 H27A 119.3
C29 C28 C27 119.9(3)
C29 C28 H28A 120.1
C27 C28 H28A 120.1
C28 C29 C30 119.9(3)
C28 C29 H29A 120.1
C30 C29 H29A 120.1
C29 C30 C31 120.4(3)
C29 C30 H30A 119.8
C31 C30 H30A 119.8
C26 C31 C30 120.7(3)
C26 C31 H31A 119.6
C30 C31 H31A 119.6
C33 C32 Si2 123.4(2)
C33 C32 Al1 113.93(19)
Si2 C32 Al1 121.13(14)
C32 C33 P2 126.8(2)
C32 C33 H33A 116.6
P2 C33 H33A 116.6
Si2 C34 H34A 109.5
Si2 C34 H34B 109.5
H34A C34 H34B 109.5
Si2 C34 H34C 109.5
H34A C34 H34C 109.5
H34B C34 H34C 109.5
Si2 C35 H35A 109.5
Si2 C35 H35B 109.5
H35A C35 H35B 109.5
Si2 C35 H35C 109.5
H35A C35 H35C 109.5
H35B C35 H35C 109.5
C37 C36 C41 117.9(3)
C37 C36 P2 118.2(2)
C41 C36 P2 123.9(2)
C36 C37 C38 120.4(3)
C36 C37 H37A 119.8
C38 C37 H37A 119.8
C39 C38 C37 120.5(4)
C39 C38 H38A 119.7
C37 C38 H38A 119.7
C38 C39 C40 119.8(4)
C38 C39 H39A 120.1
C40 C39 H39A 120.1
C39 C40 C41 119.9(4)
C39 C40 H40A 120.0
C41 C40 H40A 120.0
C40 C41 C36 121.5(3)
C40 C41 H41A 119.2
C36 C41 H41A 119.2
C47 C42 C43 117.4(3)
C47 C42 P2 122.8(2)
C43 C42 P2 119.5(2)
C44 C43 C42 121.2(3)
C44 C43 H43A 119.4
C42 C43 H43A 119.4
C43 C44 C45 120.3(3)
C43 C44 H44A 119.9
C45 C44 H44A 119.9
C46 C45 C44 119.7(3)
C46 C45 H45A 120.2
C44 C45 H45A 120.2
C45 C46 C47 120.5(3)
C45 C46 H46A 119.8
C47 C46 H46A 119.8
C46 C47 C42 121.0(3)
C46 C47 H47A 119.5
C42 C47 H47A 119.5

loop_
_geom_bond_atom_site_label_1
_geom_bond_atom_site_label_2
_geom_bond_distance
P1 C20 1.822(3)
P1 C17 1.838(3)
P1 C26 1.840(3)
P2 C42 1.830(3)
P2 C33 1.835(3)
P2 C36 1.838(3)
Al1 C1 1.955(3)
Al1 C32 1.980(3)
Al1 C16 1.995(3)
Al1 N1 2.162(2)
Si2 C35 1.863(3)
Si2 C32 1.864(3)
Si2 C34 1.867(3)
Si2 H2 1.43(2)
N1 C6 1.499(3)
N1 C7 1.555(3)
N1 C11 1.558(3)
C1 C6 1.382(4)
C1 C2 1.395(3)
C2 C3 1.371(4)
C2 H2A 0.9500
C3 C4 1.378(4)
C3 H3A 0.9500
C4 C5 1.376(4)
C4 H4A 0.9500
C5 C6 1.396(4)
C5 H5A 0.9500
C7 C8 1.533(4)
C7 C13 1.534(3)
C7 C12 1.535(4)
C8 C9 1.516(4)
C8 H8A 0.9900
C8 H8B 0.9900
C9 C10 1.512(4)
C9 H9A 0.9900
C9 H9B 0.9900
C10 C11 1.530(4)
C10 H10A 0.9900
C10 H10B 0.9900
C11 C15 1.532(4)
C11 C14 1.538(4)
C12 H12A 0.9800
C12 H12B 0.9800
C12 H12C 0.9800
C13 H13A 0.9800
C13 H13B 0.9800
C13 H13C 0.9800
C14 H14A 0.9800
C14 H14B 0.9800
C14 H14C 0.9800
C15 H15A 0.9800
C15 H15B 0.9800
C15 H15C 0.9800
C16 C17 1.343(4)
C16 Si1 1.873(3)
C17 H17A 0.9500
Si1 C19 1.803(5)
Si1 C18 1.823(4)
Si1 H1 1.45(2)
C18 H18A 0.9800
C18 H18B 0.9800
C18 H18C 0.9800
C19 H19A 0.9800
C19 H19B 0.9800
C19 H19C 0.9800
C20 C25 1.391(4)
C20 C21 1.408(4)
C21 C22 1.374(4)
C21 H21A 0.9500
C22 C23 1.377(5)
C22 H22A 0.9500
C23 C24 1.380(4)
C23 H23A 0.9500
C24 C25 1.393(4)
C24 H24A 0.9500
C25 H25A 0.9500
C26 C31 1.383(4)
C26 C27 1.394(4)
C27 C28 1.388(5)
C27 H27A 0.9500
C28 C29 1.358(4)
C28 H28A 0.9500
C29 C30 1.381(4)
C29 H29A 0.9500
C30 C31 1.387(4)
C30 H30A 0.9500
C31 H31A 0.9500
C32 C33 1.342(4)
C33 H33A 0.9500
C34 H34A 0.9800
C34 H34B 0.9800
C34 H34C 0.9800
C35 H35A 0.9800
C35 H35B 0.9800
C35 H35C 0.9800
C36 C37 1.387(4)
C36 C41 1.388(4)
C37 C38 1.392(5)
C37 H37A 0.9500
C38 C39 1.366(6)
C38 H38A 0.9500
C39 C40 1.375(6)
C39 H39A 0.9500
C40 C41 1.376(5)
C40 H40A 0.9500
C41 H41A 0.9500
C42 C47 1.386(4)
C42 C43 1.396(4)
C43 C44 1.375(5)
C43 H43A 0.9500
C44 C45 1.375(5)
C44 H44A 0.9500
C45 C46 1.363(5)
C45 H45A 0.9500
C46 C47 1.385(4)
C46 H46A 0.9500
C47 H47A 0.9500
